data_7158234
loop_
_publ_author_name
'Pradhan, Subham'
'Thiyagarajan, Subramanian'
'Gunanathan, Chidambaram'

_publ_section_title
;
 Ruthenium(ii)-catalysed 1,2-selective hydroboration of aldazines.
;
_journal_issue 33
_journal_name_full 'Organic &amp; biomolecular chemistry'
_journal_page_first 7147
_journal_page_last 7151
_journal_paper_doi 10.1039/d1ob01218e
_journal_volume 19
_journal_year 2021
_chemical_formula_moiety 'C20 H26 N2'
_chemical_formula_sum 'C20 H26 N2'
_chemical_formula_weight 294.43
_space_group_crystal_system triclinic
_space_group_IT_number 2
_space_group_name_Hall '-P 1'
_space_group_name_H-M_alt 'P -1'
_atom_sites_solution_hydrogens geom
_audit_creation_date 2021-03-10
_audit_creation_method
;
Olex2 1.2
(compiled 2017.03.28 svn.r3405 for OlexSys, GUI svn.r5337)
;
_audit_update_record
;
2021-04-14 deposited with the CCDC.	2021-08-02 downloaded from the CCDC.
;
_cell_angle_alpha 94.559(2)
_cell_angle_beta 102.195(2)
_cell_angle_gamma 117.627(3)
_cell_formula_units_Z 2
_cell_length_a 8.2530(2)
_cell_length_b 8.2551(2)
_cell_length_c 14.7902(2)
_cell_measurement_reflns_used 11061
_cell_measurement_temperature 100.01(10)
_cell_measurement_theta_max 75.2840
_cell_measurement_theta_min 6.1670
_cell_volume 854.10(4)
_computing_cell_refinement 'CrysAlisPro 1.171.40.84a (Rigaku OD, 2020)'
_computing_data_collection 'CrysAlisPro 1.171.40.84a (Rigaku OD, 2020)'
_computing_data_reduction 'CrysAlisPro 1.171.40.84a (Rigaku OD, 2020)'
_computing_molecular_graphics 'Olex2 (Dolomanov et al., 2009)'
_computing_publication_material 'Olex2 (Dolomanov et al., 2009)'
_computing_structure_refinement 'ShelXL (Sheldrick, 2015)'
_computing_structure_solution 'SHELXT 2014/5 (Sheldrick, 2014)'
_diffrn_ambient_environment N~2~
_diffrn_ambient_temperature 100.01(10)
_diffrn_detector 'Hybrid Pixel Array Detector'
_diffrn_detector_area_resol_mean 5.8140
_diffrn_detector_type 'Pilatus 200K'
_diffrn_measured_fraction_theta_full 0.999
_diffrn_measured_fraction_theta_max 0.999
_diffrn_measurement_details
;
List of Runs (angles in degrees, time in seconds):

  # Type    Start    End  Width  t~exp~   \w     \q     \k     \f   Frames
#--------------------------------------------------------------------------
  1  \w   -100.00 -15.00   0.50    0.25    --  -38.50 143.00  37.00  170
  2  \w    -88.00  -8.00   0.50    0.25    --  -38.50 127.00-132.00  160
  3  \w     29.00 102.00   0.50    0.25    --   49.31-127.00 152.00  146
  4  \w     38.00 114.00   0.50    0.98    --  102.63-127.00 152.00  152
  5  \w     39.00 126.00   0.50    0.98    --  102.63-143.00 -17.00  174
  6  \w     87.00 166.00   0.50    0.98    --  102.63 143.00  37.00  158
  7  \w     96.00 167.00   0.50    0.98    --  102.63 127.00-132.00  142
  8  \w    -42.00  28.00   0.50    0.25    --  -38.50  38.00 -30.00  140
  9  \w   -105.00 -35.00   0.50    0.25    --  -38.50 -38.00 150.00  140
 10  \w     38.00 112.00   0.50    0.25    --   49.31  57.00 150.00  148
 11  \w    -20.00  55.00   0.50    0.25    --   49.31 -19.00 -30.00  150
 12  \w     46.00 116.00   0.50    0.25    --   49.31  38.00-150.00  140
 13  \w     37.00 111.00   0.50    0.25    --   49.31-143.00 -17.00  148
 14  \w     98.00 167.00   0.50    0.98    --  102.63  45.00-120.00  138
 15  \w     38.00 107.00   0.50    0.98    --  102.63 -45.00 120.00  138
 16  \w     34.00 107.00   0.50    0.98    --  102.63 -94.00-120.00  146
 17  \w     97.00 168.00   0.50    0.98    --  102.63 125.00   0.00  142
 18  \w     34.00 107.00   0.50    0.98    --  102.63 -94.00  30.00  146
 19  \w     34.00 107.00   0.50    0.98    --  102.63 -94.00  60.00  146
 20  \w     34.00 111.00   0.50    0.98    --  102.63 -15.00   0.00  154
 21  \w     90.00 165.00   0.50    0.98    --  102.63  61.00 120.00  150
 22  \w     97.00 168.00   0.50    0.98    --  102.63 125.00  90.00  142
 23  \w     35.00 106.00   0.50    0.98    --  102.63 -30.00 120.00  142
 24  \w     38.00 126.00   0.50    0.98    --  102.63 -77.00  60.00  176
 25  \w     97.00 168.00   0.50    0.98    --  102.63 125.00  60.00  142
 26  \w     34.00 107.00   0.50    0.98    --  102.63 -94.00 150.00  146
 27  \w     40.00 116.00   0.50    0.98    --  102.63 -61.00 -90.00  152
 28  \w    103.00 167.00   0.50    0.98    --  102.63  77.00  90.00  128
 29  \w    103.00 167.00   0.50    0.98    --  102.63  77.00-180.00  128
 30  \w     35.00 106.00   0.50    0.98    --  102.63 -30.00 -60.00  142
 31  \w     95.00 171.00   0.50    0.98    --  102.63  15.00-180.00  152
 32  \w     38.00  84.00   0.50    0.25    --   49.31  57.00  30.00   92
;
_diffrn_measurement_device 'four-circle diffractometer'
_diffrn_measurement_device_type 'SuperNova, Dual, Cu at home/near, Pilatus 200K'
_diffrn_measurement_method '\w scans'
_diffrn_orient_matrix_type 'CrysAlisPro convention (1999,Acta A55,543-557)'
_diffrn_orient_matrix_UB_11 0.0970961000
_diffrn_orient_matrix_UB_12 0.0535737000
_diffrn_orient_matrix_UB_13 0.1071653000
_diffrn_orient_matrix_UB_21 -0.1687264000
_diffrn_orient_matrix_UB_22 0.0176423000
_diffrn_orient_matrix_UB_23 0.0182242000
_diffrn_orient_matrix_UB_31 -0.1014688000
_diffrn_orient_matrix_UB_32 -0.2076810000
_diffrn_orient_matrix_UB_33 0.0060804000
_diffrn_radiation_monochromator mirror
_diffrn_radiation_probe x-ray
_diffrn_radiation_type CuK\a
_diffrn_radiation_wavelength 1.54184
_diffrn_reflns_av_R_equivalents 0.0293
_diffrn_reflns_av_unetI/netI 0.0202
_diffrn_reflns_Laue_measured_fraction_full 0.999
_diffrn_reflns_Laue_measured_fraction_max 0.999
_diffrn_reflns_limit_h_max 9
_diffrn_reflns_limit_h_min -9
_diffrn_reflns_limit_k_max 7
_diffrn_reflns_limit_k_min -9
_diffrn_reflns_limit_l_max 16
_diffrn_reflns_limit_l_min -16
_diffrn_reflns_number 11489
_diffrn_reflns_point_group_measured_fraction_full 0.999
_diffrn_reflns_point_group_measured_fraction_max 0.999
_diffrn_reflns_theta_full 61.473
_diffrn_reflns_theta_max 61.473
_diffrn_reflns_theta_min 6.182
_diffrn_source 'micro-focus sealed X-ray tube'
_diffrn_source_type 'SuperNova (Cu) X-ray Source'
_exptl_absorpt_coefficient_mu 0.506
_exptl_absorpt_correction_T_max 1.00000
_exptl_absorpt_correction_T_min 0.83579
_exptl_absorpt_correction_type multi-scan
_exptl_absorpt_process_details
;
CrysAlisPro 1.171.40.84a (Rigaku Oxford Diffraction, 2020)
Empirical absorption correction using spherical harmonics,
implemented in SCALE3 ABSPACK scaling algorithm.
;
_exptl_crystal_colour 'clear whiteish white'
_exptl_crystal_colour_lustre clear
_exptl_crystal_colour_modifier whiteish
_exptl_crystal_colour_primary white
_exptl_crystal_density_diffrn 1.145
_exptl_crystal_description block
_exptl_crystal_F_000 320
_exptl_crystal_size_max 0.2
_exptl_crystal_size_mid 0.14
_exptl_crystal_size_min 0.12
_refine_diff_density_max 0.559
_refine_diff_density_min -0.554
_refine_diff_density_rms 0.053
_refine_ls_extinction_method none
_refine_ls_goodness_of_fit_ref 1.038
_refine_ls_hydrogen_treatment constr
_refine_ls_matrix_type full
_refine_ls_number_parameters 205
_refine_ls_number_reflns 2655
_refine_ls_number_restraints 0
_refine_ls_restrained_S_all 1.038
_refine_ls_R_factor_all 0.0614
_refine_ls_R_factor_gt 0.0602
_refine_ls_shift/su_max 0.000
_refine_ls_shift/su_mean 0.000
_refine_ls_structure_factor_coef Fsqd
_refine_ls_weighting_details 'w=1/[\s^2^(Fo^2^)+(0.0838P)^2^+0.7656P] where P=(Fo^2^+2Fc^2^)/3'
_refine_ls_weighting_scheme calc
_refine_ls_wR_factor_gt 0.1621
_refine_ls_wR_factor_ref 0.1630
_reflns_Friedel_coverage 0.000
_reflns_number_gt 2553
_reflns_number_total 2655
_reflns_threshold_expression 'I > 2\s(I)'
_cod_data_source_file d1ob01218e2.cif
_cod_data_source_block cg-sp-61
_cod_depositor_comments 'Adding full bibliography for 7158232--7158234.cif.'
_cod_database_code 7158234
_shelx_shelxl_version_number 2016/6
_chemical_oxdiff_formula 'C40 H52 N4 '
_shelx_space_group_comment
;
The symmetry employed for this shelxl refinement is uniquely defined
by the following loop, which should always be used as a source of
symmetry information in preference to the above space-group names.
They are only intended as comments.
;
_diffrn_oxdiff_digest_frames
;
016c4ba5fcc49094a53c880df09b4a5ea00006526e7
;
_reflns_odcompleteness_completeness 99.87
_reflns_odcompleteness_iscentric 1
_reflns_odcompleteness_theta 66.97
_olex2_refinement_description
;
1. Fixed Uiso
 At 1.2 times of:
  All C(H) groups, All C(H,H) groups, All N(H) groups
 At 1.5 times of:
  All C(H,H,H) groups
2.a Secondary CH2 refined with riding coordinates:
 C7(H7A,H7B)
2.b Aromatic/amide H refined with riding coordinates:
 N8(H8), C5(H5), C15(H15), C13(H13), C3(H3), C10(H10)
2.c Idealised Me refined as rotating group:
 C21(H21A,H21B,H21C), C18(H18A,H18B,H18C), C20(H20A,H20B,H20C), C22(H22A,H22B,
 H22C), C17(H17A,H17B,H17C), C19(H19A,H19B,H19C)
;
_olex2_submission_special_instructions 'No special instructions were received'
_oxdiff_exptl_absorpt_empirical_details
;
Empirical correction (ABSPACK) includes:
- Absorption correction using spherical harmonics
- Frame scaling
;
_oxdiff_exptl_absorpt_empirical_full_max 1.333
_oxdiff_exptl_absorpt_empirical_full_min 0.448

loop_
_space_group_symop_operation_xyz
'x, y, z'
'-x, -y, -z'

loop_
_atom_site_label
_atom_site_type_symbol
_atom_site_fract_x
_atom_site_fract_y
_atom_site_fract_z
_atom_site_U_iso_or_equiv
_atom_site_adp_type
_atom_site_occupancy
_atom_site_site_symmetry_order
_atom_site_calc_flag
_atom_site_refinement_flags_posn
_atom_site_refinement_flags_adp
_atom_site_refinement_flags_occupancy
_atom_site_disorder_assembly
_atom_site_disorder_group
N9 N 0.3677(2) 0.7783(2) 0.49885(12) 0.0280(4) Uani 1 1 d . . . . .
N8 N 0.3558(2) 0.8117(2) 0.40931(11) 0.0285(4) Uani 1 1 d . . . . .
H8 H 0.452000 0.903356 0.398882 0.034 Uiso 1 1 calc R . . . .
C5 C 0.2180(3) 1.0102(3) 0.15371(14) 0.0221(4) Uani 1 1 d . . . . .
H5 H 0.221575 1.123815 0.150545 0.027 Uiso 1 1 calc R . . . .
C4 C 0.2286(3) 0.9145(3) 0.07584(14) 0.0225(4) Uani 1 1 d . . . . .
C6 C 0.2022(3) 0.9427(3) 0.23629(13) 0.0216(4) Uani 1 1 d . . . . .
C16 C 0.2805(3) 0.6942(3) 0.69066(14) 0.0216(4) Uani 1 1 d . . . . .
C15 C 0.2991(3) 0.6390(3) 0.77702(13) 0.0217(4) Uani 1 1 d . . . . .
H15 H 0.307367 0.713829 0.830141 0.026 Uiso 1 1 calc R . . . .
C11 C 0.2681(3) 0.5813(3) 0.61014(13) 0.0227(5) Uani 1 1 d . . . . .
C1 C 0.1997(3) 0.7726(3) 0.24255(13) 0.0210(4) Uani 1 1 d . . . . .
C14 C 0.3058(3) 0.4762(3) 0.78663(13) 0.0230(5) Uani 1 1 d . . . . .
C2 C 0.2066(3) 0.6718(3) 0.16378(14) 0.0216(4) Uani 1 1 d . . . . .
C13 C 0.2936(3) 0.3673(3) 0.70641(14) 0.0246(5) Uani 1 1 d . . . . .
H13 H 0.299238 0.258345 0.711602 0.030 Uiso 1 1 calc R . . . .
C3 C 0.2204(3) 0.7437(3) 0.08219(14) 0.0235(5) Uani 1 1 d . . . . .
H3 H 0.224276 0.675648 0.030264 0.028 Uiso 1 1 calc R . . . .
C7 C 0.1888(3) 0.6995(3) 0.33265(14) 0.0274(5) Uani 1 1 d . . . . .
H7A H 0.079594 0.693614 0.350108 0.033 Uiso 1 1 calc R . . . .
H7B H 0.169073 0.573416 0.321332 0.033 Uiso 1 1 calc R . . . .
C12 C 0.2734(3) 0.4155(3) 0.61889(14) 0.0241(5) Uani 1 1 d . . . . .
C21 C 0.1884(3) 1.0550(3) 0.31708(14) 0.0297(5) Uani 1 1 d . . . . .
H21A H 0.311517 1.127153 0.362210 0.045 Uiso 1 1 calc GR . . . .
H21B H 0.099784 0.971961 0.347041 0.045 Uiso 1 1 calc GR . . . .
H21C H 0.145217 1.137301 0.293350 0.045 Uiso 1 1 calc GR . . . .
C18 C 0.2696(3) 0.8710(3) 0.68656(15) 0.0297(5) Uani 1 1 d . . . . .
H18A H 0.212286 0.889960 0.733558 0.045 Uiso 1 1 calc GR . . . .
H18B H 0.193912 0.860428 0.625074 0.045 Uiso 1 1 calc GR . . . .
H18C H 0.395656 0.975175 0.698444 0.045 Uiso 1 1 calc GR . . . .
C20 C 0.1971(3) 0.4844(3) 0.16541(15) 0.0298(5) Uani 1 1 d . . . . .
H20A H 0.304222 0.499863 0.213631 0.045 Uiso 1 1 calc GR . . . .
H20B H 0.199757 0.435057 0.105091 0.045 Uiso 1 1 calc GR . . . .
H20C H 0.081195 0.399631 0.178548 0.045 Uiso 1 1 calc GR . . . .
C22 C 0.2491(3) 0.9943(3) -0.01183(15) 0.0321(5) Uani 1 1 d . . . . .
H22A H 0.172233 1.053129 -0.023445 0.048 Uiso 1 1 calc GR . . . .
H22B H 0.208010 0.895622 -0.064785 0.048 Uiso 1 1 calc GR . . . .
H22C H 0.380189 1.084816 -0.003151 0.048 Uiso 1 1 calc GR . . . .
C17 C 0.2558(3) 0.2866(3) 0.53409(15) 0.0358(5) Uani 1 1 d . . . . .
H17A H 0.127025 0.224027 0.494202 0.054 Uiso 1 1 calc GR . . . .
H17B H 0.288648 0.195856 0.555082 0.054 Uiso 1 1 calc GR . . . .
H17C H 0.340448 0.358340 0.499237 0.054 Uiso 1 1 calc GR . . . .
C10 C 0.2464(3) 0.6242(3) 0.51432(16) 0.0344(5) Uani 1 1 d . . . . .
H10 H 0.142934 0.537586 0.464666 0.041 Uiso 1 1 calc R . . . .
C19 C 0.3209(3) 0.4173(3) 0.88033(14) 0.0334(5) Uani 1 1 d . . . . .
H19A H 0.390345 0.526031 0.930440 0.050 Uiso 1 1 calc GR . . . .
H19B H 0.386557 0.346652 0.883652 0.050 Uiso 1 1 calc GR . . . .
H19C H 0.195496 0.341452 0.886682 0.050 Uiso 1 1 calc GR . . . .

loop_
_atom_site_aniso_label
_atom_site_aniso_U_11
_atom_site_aniso_U_22
_atom_site_aniso_U_33
_atom_site_aniso_U_23
_atom_site_aniso_U_13
_atom_site_aniso_U_12
N9 0.0250(9) 0.0283(9) 0.0274(9) 0.0123(7) 0.0056(7) 0.0103(8)
N8 0.0287(9) 0.0313(10) 0.0212(9) 0.0117(7) 0.0082(7) 0.0098(8)
C5 0.0185(9) 0.0151(9) 0.0286(11) 0.0054(8) 0.0017(8) 0.0070(8)
C4 0.0189(9) 0.0204(10) 0.0252(10) 0.0085(8) 0.0060(8) 0.0068(8)
C6 0.0159(9) 0.0226(10) 0.0217(10) 0.0022(8) 0.0009(7) 0.0079(8)
C16 0.0155(9) 0.0188(10) 0.0275(10) 0.0092(8) 0.0077(8) 0.0047(8)
C15 0.0182(10) 0.0209(10) 0.0204(10) 0.0023(8) 0.0053(8) 0.0054(8)
C11 0.0180(10) 0.0243(10) 0.0211(10) 0.0085(8) 0.0074(8) 0.0052(8)
C1 0.0147(9) 0.0212(10) 0.0222(10) 0.0054(8) 0.0030(7) 0.0058(8)
C14 0.0174(9) 0.0225(10) 0.0224(10) 0.0071(8) 0.0016(8) 0.0057(8)
C2 0.0168(9) 0.0173(9) 0.0280(10) 0.0066(8) 0.0058(8) 0.0062(8)
C13 0.0220(10) 0.0206(10) 0.0287(11) 0.0051(8) 0.0023(8) 0.0106(8)
C3 0.0241(10) 0.0215(10) 0.0240(10) 0.0038(8) 0.0096(8) 0.0096(8)
C7 0.0243(10) 0.0292(11) 0.0288(11) 0.0111(9) 0.0061(9) 0.0131(9)
C12 0.0181(10) 0.0257(10) 0.0245(10) 0.0022(8) 0.0053(8) 0.0082(8)
C21 0.0310(11) 0.0305(11) 0.0261(11) -0.0003(9) 0.0032(9) 0.0168(9)
C18 0.0316(11) 0.0239(11) 0.0367(12) 0.0128(9) 0.0140(9) 0.0135(9)
C20 0.0331(11) 0.0220(10) 0.0367(12) 0.0099(9) 0.0114(9) 0.0143(9)
C22 0.0377(12) 0.0292(11) 0.0302(12) 0.0140(9) 0.0131(9) 0.0145(10)
C17 0.0388(13) 0.0375(12) 0.0291(12) -0.0006(9) 0.0076(10) 0.0192(11)
C10 0.0329(12) 0.0300(12) 0.0304(12) 0.0104(9) 0.0096(9) 0.0066(10)
C19 0.0348(12) 0.0366(12) 0.0239(11) 0.0133(9) 0.0027(9) 0.0148(10)

loop_
_atom_type_symbol
_atom_type_description
_atom_type_scat_dispersion_real
_atom_type_scat_dispersion_imag
_atom_type_scat_source
C C 0.0181 0.0091 'International Tables Vol C Tables 4.2.6.8 and 6.1.1.4'
H H 0.0000 0.0000 'International Tables Vol C Tables 4.2.6.8 and 6.1.1.4'
N N 0.0311 0.0180 'International Tables Vol C Tables 4.2.6.8 and 6.1.1.4'

loop_
_geom_angle_atom_site_label_1
_geom_angle_atom_site_label_2
_geom_angle_atom_site_label_3
_geom_angle
_geom_angle_site_symmetry_1
_geom_angle_site_symmetry_3
_geom_angle_publ_flag
C10 N9 N8 120.98(18) . . ?
N9 N8 H8 119.0 . . ?
N9 N8 C7 122.04(16) . . ?
C7 N8 H8 119.0 . . ?
C4 C5 H5 118.8 . . ?
C4 C5 C6 122.46(17) . . ?
C6 C5 H5 118.8 . . ?
C5 C4 C3 117.50(17) . . ?
C5 C4 C22 120.79(17) . . ?
C3 C4 C22 121.71(18) . . ?
C5 C6 C1 119.34(17) . . ?
C5 C6 C21 118.80(17) . . ?
C1 C6 C21 121.87(17) . . ?
C15 C16 C11 119.00(17) . . ?
C15 C16 C18 118.56(17) . . ?
C11 C16 C18 122.43(17) . . ?
C16 C15 H15 118.8 . . ?
C14 C15 C16 122.31(18) . . ?
C14 C15 H15 118.8 . . ?
C16 C11 C10 124.08(18) . . ?
C12 C11 C16 119.20(17) . . ?
C12 C11 C10 116.70(18) . . ?
C6 C1 C7 120.30(17) . . ?
C2 C1 C6 119.07(17) . . ?
C2 C1 C7 120.63(17) . . ?
C15 C14 C19 121.21(18) . . ?
C13 C14 C15 117.72(17) . . ?
C13 C14 C19 121.05(18) . . ?
C1 C2 C20 121.29(17) . . ?
C3 C2 C1 119.63(17) . . ?
C3 C2 C20 119.08(17) . . ?
C14 C13 H13 118.9 . . ?
C12 C13 C14 122.11(18) . . ?
C12 C13 H13 118.9 . . ?
C4 C3 H3 119.0 . . ?
C2 C3 C4 121.97(18) . . ?
C2 C3 H3 119.0 . . ?
N8 C7 C1 113.02(16) . . ?
N8 C7 H7A 109.0 . . ?
N8 C7 H7B 109.0 . . ?
C1 C7 H7A 109.0 . . ?
C1 C7 H7B 109.0 . . ?
H7A C7 H7B 107.8 . . ?
C11 C12 C17 121.35(18) . . ?
C13 C12 C11 119.66(18) . . ?
C13 C12 C17 118.99(18) . . ?
C6 C21 H21A 109.5 . . ?
C6 C21 H21B 109.5 . . ?
C6 C21 H21C 109.5 . . ?
H21A C21 H21B 109.5 . . ?
H21A C21 H21C 109.5 . . ?
H21B C21 H21C 109.5 . . ?
C16 C18 H18A 109.5 . . ?
C16 C18 H18B 109.5 . . ?
C16 C18 H18C 109.5 . . ?
H18A C18 H18B 109.5 . . ?
H18A C18 H18C 109.5 . . ?
H18B C18 H18C 109.5 . . ?
C2 C20 H20A 109.5 . . ?
C2 C20 H20B 109.5 . . ?
C2 C20 H20C 109.5 . . ?
H20A C20 H20B 109.5 . . ?
H20A C20 H20C 109.5 . . ?
H20B C20 H20C 109.5 . . ?
C4 C22 H22A 109.5 . . ?
C4 C22 H22B 109.5 . . ?
C4 C22 H22C 109.5 . . ?
H22A C22 H22B 109.5 . . ?
H22A C22 H22C 109.5 . . ?
H22B C22 H22C 109.5 . . ?
C12 C17 H17A 109.5 . . ?
C12 C17 H17B 109.5 . . ?
C12 C17 H17C 109.5 . . ?
H17A C17 H17B 109.5 . . ?
H17A C17 H17C 109.5 . . ?
H17B C17 H17C 109.5 . . ?
N9 C10 C11 121.0(2) . . ?
N9 C10 H10 119.5 . . ?
C11 C10 H10 119.5 . . ?
C14 C19 H19A 109.5 . . ?
C14 C19 H19B 109.5 . . ?
C14 C19 H19C 109.5 . . ?
H19A C19 H19B 109.5 . . ?
H19A C19 H19C 109.5 . . ?
H19B C19 H19C 109.5 . . ?

loop_
_geom_bond_atom_site_label_1
_geom_bond_atom_site_label_2
_geom_bond_distance
_geom_bond_site_symmetry_2
_geom_bond_publ_flag
N9 N8 1.367(2) . ?
N9 C10 1.279(3) . ?
N8 H8 0.8600 . ?
N8 C7 1.426(3) . ?
C5 H5 0.9300 . ?
C5 C4 1.386(3) . ?
C5 C6 1.388(3) . ?
C4 C3 1.392(3) . ?
C4 C22 1.506(3) . ?
C6 C1 1.405(3) . ?
C6 C21 1.509(3) . ?
C16 C15 1.392(3) . ?
C16 C11 1.407(3) . ?
C16 C18 1.508(3) . ?
C15 H15 0.9300 . ?
C15 C14 1.387(3) . ?
C11 C12 1.405(3) . ?
C11 C10 1.482(3) . ?
C1 C2 1.404(3) . ?
C1 C7 1.509(3) . ?
C14 C13 1.387(3) . ?
C14 C19 1.505(3) . ?
C2 C3 1.390(3) . ?
C2 C20 1.514(3) . ?
C13 H13 0.9300 . ?
C13 C12 1.383(3) . ?
C3 H3 0.9300 . ?
C7 H7A 0.9700 . ?
C7 H7B 0.9700 . ?
C12 C17 1.514(3) . ?
C21 H21A 0.9600 . ?
C21 H21B 0.9600 . ?
C21 H21C 0.9600 . ?
C18 H18A 0.9600 . ?
C18 H18B 0.9600 . ?
C18 H18C 0.9600 . ?
C20 H20A 0.9600 . ?
C20 H20B 0.9600 . ?
C20 H20C 0.9600 . ?
C22 H22A 0.9600 . ?
C22 H22B 0.9600 . ?
C22 H22C 0.9600 . ?
C17 H17A 0.9600 . ?
C17 H17B 0.9600 . ?
C17 H17C 0.9600 . ?
C10 H10 0.9300 . ?
C19 H19A 0.9600 . ?
C19 H19B 0.9600 . ?
C19 H19C 0.9600 . ?

loop_
_geom_torsion_atom_site_label_1
_geom_torsion_atom_site_label_2
_geom_torsion_atom_site_label_3
_geom_torsion_atom_site_label_4
_geom_torsion
_geom_torsion_site_symmetry_1
_geom_torsion_site_symmetry_2
_geom_torsion_site_symmetry_3
_geom_torsion_site_symmetry_4
_geom_torsion_publ_flag
N9 N8 C7 C1 174.31(16) . . . . ?
N8 N9 C10 C11 174.93(18) . . . . ?
C5 C4 C3 C2 -1.5(3) . . . . ?
C5 C6 C1 C2 -2.2(3) . . . . ?
C5 C6 C1 C7 178.09(16) . . . . ?
C4 C5 C6 C1 1.0(3) . . . . ?
C4 C5 C6 C21 -179.08(17) . . . . ?
C6 C5 C4 C3 0.8(3) . . . . ?
C6 C5 C4 C22 -178.92(18) . . . . ?
C6 C1 C2 C3 1.6(3) . . . . ?
C6 C1 C2 C20 -177.75(17) . . . . ?
C6 C1 C7 N8 -67.2(2) . . . . ?
C16 C15 C14 C13 0.1(3) . . . . ?
C16 C15 C14 C19 -178.41(17) . . . . ?
C16 C11 C12 C13 -1.0(3) . . . . ?
C16 C11 C12 C17 178.50(17) . . . . ?
C16 C11 C10 N9 57.2(3) . . . . ?
C15 C16 C11 C12 0.4(3) . . . . ?
C15 C16 C11 C10 179.47(17) . . . . ?
C15 C14 C13 C12 -0.7(3) . . . . ?
C11 C16 C15 C14 0.0(3) . . . . ?
C1 C2 C3 C4 0.3(3) . . . . ?
C14 C13 C12 C11 1.1(3) . . . . ?
C14 C13 C12 C17 -178.37(18) . . . . ?
C2 C1 C7 N8 113.1(2) . . . . ?
C7 C1 C2 C3 -178.73(16) . . . . ?
C7 C1 C2 C20 1.9(3) . . . . ?
C12 C11 C10 N9 -123.8(2) . . . . ?
C21 C6 C1 C2 177.90(17) . . . . ?
C21 C6 C1 C7 -1.8(3) . . . . ?
C18 C16 C15 C14 178.50(17) . . . . ?
C18 C16 C11 C12 -178.02(17) . . . . ?
C18 C16 C11 C10 1.0(3) . . . . ?
C20 C2 C3 C4 179.63(18) . . . . ?
C22 C4 C3 C2 178.25(18) . . . . ?
C10 N9 N8 C7 14.4(3) . . . . ?
C10 C11 C12 C13 179.93(17) . . . . ?
C10 C11 C12 C17 -0.6(3) . . . . ?
C19 C14 C13 C12 177.86(18) . . . . ?
